data_7125582
loop_
_publ_author_name
'Zulys, Agustino'
'Panda, Tarun K.'
'Gamer, Michael T.'
'Roesky, Peter W.'

_publ_section_title
;
 A samarium cyclooctatetraene complex as catalyst for
 hydroamination/cyclisation catalysis.
;
_journal_issue 22
_journal_name_full 'Chemical communications (Cambridge, England)'
_journal_page_first 2584
_journal_page_last 2585
_journal_paper_doi 10.1039/b410918j
_journal_year 2004
_chemical_formula_sum 'C39 H47 N2 P2 Si2 Sm'
_chemical_formula_weight 812.26
_space_group_IT_number 14
_space_group_name_Hall '-P 2yn'
_space_group_name_H-M_alt 'P 1 21/n 1'
_symmetry_cell_setting monoclinic
_symmetry_space_group_name_H-M 'P 1 21/n 1'
_atom_sites_solution_hydrogens geom
_atom_sites_solution_primary direct
_atom_sites_solution_secondary difmap
_audit_creation_method SHELXL-97
_cell_angle_alpha 90.00
_cell_angle_beta 99.364(8)
_cell_angle_gamma 90.00
_cell_formula_units_Z 4
_cell_length_a 12.3050(8)
_cell_length_b 19.6230(13)
_cell_length_c 15.6500(10)
_cell_measurement_temperature 203(2)
_cell_volume 3728.5(4)
_computing_structure_refinement 'SHELXL-97 (Sheldrick, 1997)'
_computing_structure_solution 'SHELXS-97 (Sheldrick, 1990)'
_diffrn_ambient_temperature 203(2)
_diffrn_detector_area_resol_mean 'Diamond 2.1e'
_diffrn_measured_fraction_theta_full 0.972
_diffrn_measured_fraction_theta_max 0.972
_diffrn_measurement_device_type Stoe-IPDS
_diffrn_measurement_method 'area detector'
_diffrn_radiation_monochromator graphite
_diffrn_radiation_source 'fine-focus sealed tube'
_diffrn_radiation_type AgK\a
_diffrn_radiation_wavelength 0.56087
_diffrn_reflns_av_R_equivalents 0.1285
_diffrn_reflns_av_sigmaI/netI 0.0876
_diffrn_reflns_limit_h_max 15
_diffrn_reflns_limit_h_min -15
_diffrn_reflns_limit_k_max 24
_diffrn_reflns_limit_k_min -24
_diffrn_reflns_limit_l_max 19
_diffrn_reflns_limit_l_min -19
_diffrn_reflns_number 24303
_diffrn_reflns_theta_full 20.81
_diffrn_reflns_theta_max 20.81
_diffrn_reflns_theta_min 1.54
_exptl_absorpt_coefficient_mu 0.938
_exptl_absorpt_correction_type none
_exptl_crystal_colour red
_exptl_crystal_density_diffrn 1.447
_exptl_crystal_density_method 'not measured'
_exptl_crystal_description plates
_exptl_crystal_F_000 1660
_exptl_crystal_size_max 0.60
_exptl_crystal_size_mid 0.30
_exptl_crystal_size_min 0.24
_refine_diff_density_max 2.175
_refine_diff_density_min -2.121
_refine_diff_density_rms 0.243
_refine_ls_extinction_method none
_refine_ls_goodness_of_fit_ref 0.986
_refine_ls_hydrogen_treatment mixed
_refine_ls_matrix_type full
_refine_ls_number_parameters 421
_refine_ls_number_reflns 7714
_refine_ls_number_restraints 0
_refine_ls_restrained_S_all 0.986
_refine_ls_R_factor_all 0.0719
_refine_ls_R_factor_gt 0.0585
_refine_ls_shift/su_max 0.002
_refine_ls_shift/su_mean 0.000
_refine_ls_structure_factor_coef Fsqd
_refine_ls_weighting_details 'calc w=1/[\s^2^(Fo^2^)+(0.1270P)^2^+0.0000P] where P=(Fo^2^+2Fc^2^)/3'
_refine_ls_weighting_scheme calc
_refine_ls_wR_factor_gt 0.1662
_refine_ls_wR_factor_ref 0.1811
_reflns_number_gt 5976
_reflns_number_total 7714
_reflns_threshold_expression >2sigma(I)
_cod_data_source_file b410918j.txt
_cod_data_source_block 1
_cod_original_sg_symbol_H-M P2(1)/n
_cod_database_code 7125582

loop_
_symmetry_equiv_pos_as_xyz
'x, y, z'
'-x+1/2, y+1/2, -z+1/2'
'-x, -y, -z'
'x-1/2, -y-1/2, z-1/2'

loop_
_atom_site_label
_atom_site_type_symbol
_atom_site_fract_x
_atom_site_fract_y
_atom_site_fract_z
_atom_site_U_iso_or_equiv
_atom_site_adp_type
_atom_site_occupancy
_atom_site_symmetry_multiplicity
_atom_site_calc_flag
_atom_site_refinement_flags
C1 C -0.1096(5) 0.1801(3) 0.4318(4) 0.0435(14) Uani 1 1 d .
H1A H -0.1166 0.1450 0.3903 0.052 Uiso 1 1 calc R
C2 C -0.0989(5) 0.1551(3) 0.5176(5) 0.0435(14) Uani 1 1 d .
H2A H -0.1009 0.1073 0.5204 0.052 Uiso 1 1 calc R
C3 C -0.0859(4) 0.1865(3) 0.6003(4) 0.0374(12) Uani 1 1 d .
H3A H -0.0763 0.1546 0.6458 0.045 Uiso 1 1 calc R
C4 C -0.0839(6) 0.2534(2) 0.6298(4) 0.0348(14) Uani 1 1 d .
H4A H -0.0761 0.2562 0.6905 0.042 Uiso 1 1 calc R
C5 C -0.0907(4) 0.3176(3) 0.5904(4) 0.0347(12) Uani 1 1 d .
H5A H -0.0864 0.3532 0.6311 0.042 Uiso 1 1 calc R
C6 C -0.1024(5) 0.3419(3) 0.5053(4) 0.0369(12) Uani 1 1 d .
H6A H -0.1053 0.3897 0.5021 0.044 Uiso 1 1 calc R
C7 C -0.1109(4) 0.3109(3) 0.4233(3) 0.0381(12) Uani 1 1 d .
H7A H -0.1169 0.3426 0.3777 0.046 Uiso 1 1 calc R
C8 C -0.1122(5) 0.2441(3) 0.3950(4) 0.0424(15) Uani 1 1 d .
H8A H -0.1159 0.2416 0.3346 0.051 Uiso 1 1 calc R
C9 C 0.1871(5) 0.25479(18) 0.3926(3) 0.0203(10) Uani 1 1 d .
H9A H 0.1484 0.2568 0.3320 0.024 Uiso 1 1 calc R
C10 C 0.1997(3) 0.1194(2) 0.3375(3) 0.0238(9) Uani 1 1 d .
C11 C 0.1439(4) 0.0594(2) 0.3477(3) 0.0330(10) Uani 1 1 d .
H11A H 0.1245 0.0484 0.4017 0.040 Uiso 1 1 calc R
C12 C 0.1169(5) 0.0159(3) 0.2782(4) 0.0429(13) Uani 1 1 d .
H12A H 0.0803 -0.0253 0.2856 0.052 Uiso 1 1 calc R
C36 C 0.4211(4) 0.3167(2) 0.3593(3) 0.0307(10) Uani 1 1 d .
H36A H 0.3782 0.2852 0.3232 0.037 Uiso 1 1 calc R
C13 C 0.1426(4) 0.0317(3) 0.1986(3) 0.0393(12) Uani 1 1 d .
H13A H 0.1241 0.0016 0.1517 0.047 Uiso 1 1 calc R
C14 C 0.1956(4) 0.0920(2) 0.1878(3) 0.0337(11) Uani 1 1 d .
H14A H 0.2125 0.1035 0.1332 0.040 Uiso 1 1 calc R
C15 C 0.2241(4) 0.1357(2) 0.2570(3) 0.0285(10) Uani 1 1 d .
H15A H 0.2603 0.1769 0.2492 0.034 Uiso 1 1 calc R
C16 C 0.3869(4) 0.1745(2) 0.4527(3) 0.0255(9) Uani 1 1 d .
C17 C 0.4346(4) 0.2079(2) 0.5274(3) 0.0341(11) Uani 1 1 d .
H17A H 0.3891 0.2275 0.5636 0.041 Uiso 1 1 calc R
C18 C 0.5474(4) 0.2130(3) 0.5499(4) 0.0480(14) Uani 1 1 d .
H18A H 0.5785 0.2360 0.6008 0.058 Uiso 1 1 calc R
C19 C 0.6141(5) 0.1839(3) 0.4972(5) 0.0554(16) Uani 1 1 d .
H19A H 0.6911 0.1875 0.5117 0.066 Uiso 1 1 calc R
C20 C 0.5684(5) 0.1500(3) 0.4237(4) 0.0465(14) Uani 1 1 d .
H20A H 0.6144 0.1301 0.3882 0.056 Uiso 1 1 calc R
C21 C 0.4555(4) 0.1446(2) 0.4010(3) 0.0361(11) Uani 1 1 d .
H21A H 0.4251 0.1208 0.3507 0.043 Uiso 1 1 calc R
C22 C 0.2860(6) 0.1302(3) 0.6938(3) 0.0538(16) Uani 1 1 d .
H22C H 0.3551 0.1532 0.6907 0.065 Uiso 1 1 calc R
H22B H 0.2980 0.0949 0.7377 0.065 Uiso 1 1 calc R
H22A H 0.2330 0.1629 0.7087 0.065 Uiso 1 1 calc R
C23 C 0.1155(5) 0.0356(3) 0.6034(4) 0.0529(15) Uani 1 1 d .
H23C H 0.0843 0.0148 0.5486 0.064 Uiso 1 1 calc R
H23B H 0.0596 0.0625 0.6248 0.064 Uiso 1 1 calc R
H23A H 0.1416 0.0002 0.6450 0.064 Uiso 1 1 calc R
C24 C 0.3391(5) 0.0341(3) 0.5561(4) 0.0511(15) Uani 1 1 d .
H24C H 0.3168 0.0193 0.4967 0.061 Uiso 1 1 calc R
H24B H 0.3478 -0.0053 0.5940 0.061 Uiso 1 1 calc R
H24A H 0.4086 0.0583 0.5611 0.061 Uiso 1 1 calc R
C25 C 0.1588(4) 0.3960(2) 0.3716(3) 0.0247(9) Uani 1 1 d .
C26 C 0.1010(4) 0.4443(2) 0.4103(3) 0.0342(10) Uani 1 1 d .
H26A H 0.1023 0.4438 0.4706 0.041 Uiso 1 1 calc R
C27 C 0.0409(4) 0.4937(3) 0.3590(4) 0.0425(13) Uani 1 1 d .
H27A H 0.0018 0.5269 0.3850 0.051 Uiso 1 1 calc R
C28 C 0.0380(5) 0.4944(3) 0.2718(4) 0.0498(15) Uani 1 1 d .
H28A H -0.0045 0.5271 0.2373 0.060 Uiso 1 1 calc R
C29 C 0.0979(5) 0.4471(3) 0.2349(4) 0.0480(14) Uani 1 1 d .
H29A H 0.0979 0.4484 0.1748 0.058 Uiso 1 1 calc R
C30 C 0.1576(4) 0.3979(3) 0.2836(3) 0.0352(11) Uani 1 1 d .
H30A H 0.1977 0.3656 0.2571 0.042 Uiso 1 1 calc R
C31 C 0.3770(3) 0.3498(2) 0.4236(3) 0.0221(9) Uani 1 1 d .
C32 C 0.4401(3) 0.3980(2) 0.4737(3) 0.0237(9) Uani 1 1 d .
H32A H 0.4099 0.4223 0.5161 0.028 Uiso 1 1 calc R
C33 C 0.5476(4) 0.4108(2) 0.4619(3) 0.0309(10) Uani 1 1 d .
H33A H 0.5903 0.4432 0.4966 0.037 Uiso 1 1 calc R
C34 C 0.5914(4) 0.3761(3) 0.3994(3) 0.0336(11) Uani 1 1 d .
H34A H 0.6646 0.3842 0.3920 0.040 Uiso 1 1 calc R
C35 C 0.5285(4) 0.3299(3) 0.3479(3) 0.0375(12) Uani 1 1 d .
H35A H 0.5583 0.3068 0.3044 0.045 Uiso 1 1 calc R
C37 C 0.2676(5) 0.4626(3) 0.6351(4) 0.0469(14) Uani 1 1 d .
H37C H 0.2961 0.4798 0.5850 0.056 Uiso 1 1 calc R
H37B H 0.3134 0.4789 0.6875 0.056 Uiso 1 1 calc R
H37A H 0.1928 0.4786 0.6335 0.056 Uiso 1 1 calc R
C38 C 0.1815(4) 0.3373(3) 0.7117(3) 0.0443(13) Uani 1 1 d .
H38C H 0.1731 0.2882 0.7075 0.053 Uiso 1 1 calc R
H38B H 0.1097 0.3587 0.6986 0.053 Uiso 1 1 calc R
H38A H 0.2157 0.3494 0.7700 0.053 Uiso 1 1 calc R
C39 C 0.4107(4) 0.3377(3) 0.6765(3) 0.0341(10) Uani 1 1 d .
H39C H 0.4093 0.2898 0.6917 0.041 Uiso 1 1 calc R
H39B H 0.4399 0.3640 0.7275 0.041 Uiso 1 1 calc R
H39A H 0.4570 0.3440 0.6326 0.041 Uiso 1 1 calc R
N1 N 0.1886(3) 0.15460(18) 0.5131(2) 0.0224(8) Uani 1 1 d .
N2 N 0.2154(3) 0.33236(18) 0.5364(2) 0.0225(8) Uani 1 1 d .
Si1 Si 0.23247(11) 0.09143(6) 0.58751(8) 0.0273(3) Uani 1 1 d .
Si2 Si 0.26895(10) 0.36673(6) 0.63386(8) 0.0266(3) Uani 1 1 d .
P1 P 0.23822(9) 0.17538(5) 0.42902(7) 0.0189(2) Uani 1 1 d .
P2 P 0.23609(9) 0.33103(5) 0.43813(7) 0.0191(2) Uani 1 1 d .
Sm1 Sm 0.057184(18) 0.248290(9) 0.517649(14) 0.02024(13) Uani 1 1 d .

loop_
_atom_site_aniso_label
_atom_site_aniso_U_11
_atom_site_aniso_U_22
_atom_site_aniso_U_33
_atom_site_aniso_U_23
_atom_site_aniso_U_13
_atom_site_aniso_U_12
C1 0.037(3) 0.048(3) 0.046(3) -0.022(3) 0.009(3) -0.014(2)
C2 0.030(3) 0.027(3) 0.075(4) -0.004(3) 0.015(3) -0.007(2)
C3 0.029(3) 0.035(3) 0.051(3) 0.005(2) 0.016(3) -0.002(2)
C4 0.028(3) 0.049(4) 0.031(3) 0.0063(19) 0.017(3) 0.0062(19)
C5 0.033(3) 0.037(3) 0.038(3) -0.004(2) 0.018(2) 0.008(2)
C6 0.034(3) 0.033(3) 0.046(3) 0.006(2) 0.012(2) 0.012(2)
C7 0.037(3) 0.044(3) 0.032(3) 0.007(2) 0.002(2) 0.015(2)
C8 0.035(3) 0.059(4) 0.031(3) -0.006(2) 0.000(3) 0.006(2)
C9 0.023(3) 0.017(2) 0.023(2) -0.0032(14) 0.011(2) -0.0012(14)
C10 0.023(2) 0.022(2) 0.027(2) -0.0054(16) 0.0067(18) -0.0021(16)
C11 0.044(3) 0.023(2) 0.034(2) -0.0030(18) 0.011(2) -0.0060(19)
C12 0.052(3) 0.025(2) 0.051(3) -0.007(2) 0.007(3) -0.011(2)
C36 0.031(2) 0.030(2) 0.035(2) -0.0067(19) 0.015(2) -0.0104(19)
C13 0.045(3) 0.033(3) 0.039(3) -0.020(2) 0.005(2) -0.006(2)
C14 0.029(2) 0.043(3) 0.030(2) -0.013(2) 0.009(2) -0.001(2)
C15 0.031(2) 0.030(2) 0.028(2) -0.0069(18) 0.012(2) -0.0058(18)
C16 0.024(2) 0.018(2) 0.037(2) -0.0015(17) 0.0115(19) 0.0027(16)
C17 0.031(3) 0.031(2) 0.042(3) -0.001(2) 0.013(2) 0.0024(19)
C18 0.030(3) 0.057(4) 0.056(4) -0.012(3) 0.004(3) -0.002(2)
C19 0.023(3) 0.062(4) 0.082(5) 0.010(3) 0.015(3) 0.010(3)
C20 0.034(3) 0.051(3) 0.059(4) 0.001(3) 0.019(3) 0.011(2)
C21 0.036(3) 0.034(3) 0.042(3) -0.001(2) 0.017(2) 0.010(2)
C22 0.090(5) 0.036(3) 0.032(3) 0.001(2) 0.001(3) -0.012(3)
C23 0.056(4) 0.043(3) 0.059(4) 0.027(3) 0.008(3) -0.008(3)
C24 0.062(4) 0.037(3) 0.056(3) 0.014(3) 0.013(3) 0.026(3)
C25 0.025(2) 0.019(2) 0.030(2) 0.0057(17) 0.0065(18) -0.0010(16)
C26 0.037(3) 0.023(2) 0.043(3) 0.001(2) 0.009(2) 0.0036(19)
C27 0.040(3) 0.027(2) 0.058(4) 0.001(2) 0.000(3) 0.008(2)
C28 0.043(3) 0.030(3) 0.072(4) 0.018(3) -0.003(3) 0.003(2)
C29 0.055(4) 0.051(3) 0.036(3) 0.018(2) 0.002(3) -0.005(3)
C30 0.042(3) 0.033(2) 0.031(3) 0.004(2) 0.006(2) 0.006(2)
C31 0.025(2) 0.022(2) 0.021(2) 0.0046(16) 0.0104(18) -0.0035(16)
C32 0.031(2) 0.021(2) 0.018(2) 0.0024(15) 0.0041(18) -0.0039(16)
C33 0.030(2) 0.028(2) 0.036(3) 0.0011(18) 0.008(2) -0.0114(18)
C34 0.024(2) 0.038(3) 0.040(3) 0.002(2) 0.009(2) -0.007(2)
C35 0.030(2) 0.045(3) 0.043(3) -0.011(2) 0.022(2) -0.006(2)
C37 0.054(3) 0.033(3) 0.056(3) -0.021(2) 0.016(3) -0.004(2)
C38 0.034(3) 0.076(4) 0.023(2) -0.006(2) 0.006(2) -0.013(3)
C39 0.032(2) 0.044(3) 0.026(2) -0.001(2) 0.005(2) -0.008(2)
N1 0.0240(19) 0.0180(17) 0.0274(19) 0.0007(14) 0.0112(16) 0.0007(14)
N2 0.028(2) 0.0191(17) 0.0224(18) -0.0026(14) 0.0108(16) -0.0022(15)
Si1 0.0351(7) 0.0197(6) 0.0272(6) 0.0029(5) 0.0051(5) 0.0010(5)
Si2 0.0304(7) 0.0289(6) 0.0230(6) -0.0071(5) 0.0113(5) -0.0061(5)
P1 0.0200(6) 0.0158(5) 0.0228(5) -0.0032(4) 0.0092(5) 0.0004(4)
P2 0.0233(6) 0.0156(5) 0.0206(5) -0.0007(4) 0.0105(5) -0.0024(4)
Sm1 0.0188(2) 0.02112(18) 0.0231(2) -0.00093(7) 0.01045(14) 0.00054(7)

loop_
_atom_type_symbol
_atom_type_description
_atom_type_scat_dispersion_real
_atom_type_scat_dispersion_imag
_atom_type_scat_source
C C 0.0015 0.0009 'International Tables Vol C Tables 4.2.6.8 and 6.1.1.4'
H H 0.0000 0.0000 'International Tables Vol C Tables 4.2.6.8 and 6.1.1.4'
N N 0.0030 0.0019 'International Tables Vol C Tables 4.2.6.8 and 6.1.1.4'
Si Si 0.0522 0.0431 'International Tables Vol C Tables 4.2.6.8 and 6.1.1.4'
P P 0.0667 0.0580 'International Tables Vol C Tables 4.2.6.8 and 6.1.1.4'
Sm Sm -0.4287 2.2815 'International Tables Vol C Tables 4.2.6.8 and 6.1.1.4'

loop_
_geom_angle_atom_site_label_1
_geom_angle_atom_site_label_2
_geom_angle_atom_site_label_3
_geom_angle
C8 C1 C2 134.7(5)
C8 C1 Sm1 73.3(4)
C2 C1 Sm1 75.3(3)
C1 C2 C3 134.0(5)
C1 C2 Sm1 73.6(3)
C3 C2 Sm1 74.1(3)
C4 C3 C2 134.9(6)
C4 C3 Sm1 75.6(3)
C2 C3 Sm1 74.8(3)
C3 C4 C5 135.0(6)
C3 C4 Sm1 74.0(3)
C5 C4 Sm1 75.1(3)
C4 C5 C6 135.7(5)
C4 C5 Sm1 74.5(3)
C6 C5 Sm1 74.9(3)
C5 C6 C7 134.5(5)
C5 C6 Sm1 74.7(3)
C7 C6 Sm1 73.3(3)
C8 C7 C6 134.1(5)
C8 C7 Sm1 72.9(3)
C6 C7 Sm1 75.9(3)
C1 C8 C7 137.0(6)
C1 C8 Sm1 76.1(4)
C7 C8 Sm1 76.5(4)
P2 C9 P1 123.9(3)
P2 C9 Sm1 87.14(19)
P1 C9 Sm1 86.89(19)
C15 C10 C11 119.2(4)
C15 C10 P1 121.0(3)
C11 C10 P1 119.8(3)
C12 C11 C10 119.7(4)
C13 C12 C11 120.9(5)
C31 C36 C35 120.2(4)
C12 C13 C14 119.5(4)
C13 C14 C15 120.2(4)
C10 C15 C14 120.4(4)
C17 C16 C21 118.5(4)
C17 C16 P1 116.4(3)
C21 C16 P1 125.1(4)
C18 C17 C16 121.4(4)
C19 C18 C17 119.3(6)
C20 C19 C18 120.1(5)
C19 C20 C21 120.8(5)
C20 C21 C16 119.9(5)
C30 C25 C26 119.9(4)
C30 C25 P2 120.8(3)
C26 C25 P2 119.3(4)
C25 C26 C27 119.2(5)
C28 C27 C26 120.8(5)
C27 C28 C29 119.2(5)
C30 C29 C28 121.4(5)
C29 C30 C25 119.6(5)
C36 C31 C32 118.9(4)
C36 C31 P2 119.4(3)
C32 C31 P2 121.6(3)
C31 C32 C33 120.5(4)
C34 C33 C32 119.9(4)
C35 C34 C33 119.9(4)
C34 C35 C36 120.5(4)
P1 N1 Si1 128.5(2)
P1 N1 Sm1 100.08(18)
Si1 N1 Sm1 130.74(19)
P2 N2 Si2 140.4(3)
P2 N2 Sm1 96.76(17)
Si2 N2 Sm1 122.71(18)
N1 Si1 C22 109.7(2)
N1 Si1 C24 114.4(2)
C22 Si1 C24 108.9(3)
N1 Si1 C23 110.5(2)
C22 Si1 C23 107.0(3)
C24 Si1 C23 105.9(3)
N2 Si2 C38 106.6(2)
N2 Si2 C39 113.9(2)
C38 Si2 C39 106.4(2)
N2 Si2 C37 113.8(2)
C38 Si2 C37 107.4(3)
C39 Si2 C37 108.2(2)
N1 P1 C9 109.5(2)
N1 P1 C10 114.4(2)
C9 P1 C10 104.5(2)
N1 P1 C16 109.8(2)
C9 P1 C16 112.0(2)
C10 P1 C16 106.5(2)
N1 P1 Sm1 50.13(13)
C9 P1 Sm1 59.64(17)
C10 P1 Sm1 120.80(14)
C16 P1 Sm1 132.70(15)
N2 P2 C9 108.2(2)
N2 P2 C25 112.9(2)
C9 P2 C25 104.9(2)
N2 P2 C31 114.9(2)
C9 P2 C31 113.5(2)
C25 P2 C31 101.94(19)
N2 P2 Sm1 52.98(14)
C9 P2 Sm1 59.75(17)
C25 P2 Sm1 104.73(14)
C31 P2 Sm1 153.33(14)
N1 Sm1 N2 89.62(12)
N1 Sm1 C8 114.08(15)
N2 Sm1 C8 128.05(16)
N1 Sm1 C1 93.86(16)
N2 Sm1 C1 155.82(16)
C8 Sm1 C1 30.60(19)
N1 Sm1 C7 142.29(15)
N2 Sm1 C7 106.20(16)
C8 Sm1 C7 30.63(17)
C1 Sm1 C7 58.4(2)
N1 Sm1 C3 99.48(15)
N2 Sm1 C3 143.43(15)
C8 Sm1 C3 80.1(2)
C1 Sm1 C3 59.33(18)
C7 Sm1 C3 87.95(18)
N1 Sm1 C2 87.96(16)
N2 Sm1 C2 172.95(17)
C8 Sm1 C2 58.9(2)
C1 Sm1 C2 31.1(2)
C7 Sm1 C2 79.61(19)
C3 Sm1 C2 31.07(19)
N1 Sm1 C4 123.36(14)
N2 Sm1 C4 118.05(16)
C8 Sm1 C4 87.6(2)
C1 Sm1 C4 79.51(19)
C7 Sm1 C4 79.40(18)
C3 Sm1 C4 30.40(15)
C2 Sm1 C4 58.44(19)
N1 Sm1 C5 152.98(14)
N2 Sm1 C5 100.56(15)
C8 Sm1 C5 79.08(18)
C1 Sm1 C5 87.01(18)
C7 Sm1 C5 58.37(17)
C3 Sm1 C5 58.1(2)
C2 Sm1 C5 78.90(18)
C4 Sm1 C5 30.41(15)
N1 Sm1 C6 172.47(16)
N2 Sm1 C6 95.89(17)
C8 Sm1 C6 58.41(18)
C1 Sm1 C6 79.02(19)
C7 Sm1 C6 30.74(18)
C3 Sm1 C6 79.11(17)
C2 Sm1 C6 87.2(2)
C4 Sm1 C6 58.13(17)
C5 Sm1 C6 30.38(17)
N1 Sm1 C9 63.14(12)
N2 Sm1 C9 61.47(13)
C8 Sm1 C9 87.99(19)
C1 Sm1 C9 99.05(16)
C7 Sm1 C9 94.25(16)
C3 Sm1 C9 152.71(15)
C2 Sm1 C9 122.82(17)
C4 Sm1 C9 173.31(15)
C5 Sm1 C9 143.39(15)
C6 Sm1 C9 115.21(16)
N1 Sm1 P2 82.44(9)
N2 Sm1 P2 30.26(8)
C8 Sm1 P2 104.67(15)
C1 Sm1 P2 126.73(13)
C7 Sm1 P2 94.20(13)
C3 Sm1 P2 173.67(13)
C2 Sm1 P2 155.25(15)
C4 Sm1 P2 144.39(11)
C5 Sm1 P2 118.31(12)
C6 Sm1 P2 99.76(13)
C9 Sm1 P2 33.12(9)

loop_
_geom_bond_atom_site_label_1
_geom_bond_atom_site_label_2
_geom_bond_distance
C1 C8 1.379(8)
C1 C2 1.417(9)
C1 Sm1 2.629(5)
C2 C3 1.418(9)
C2 Sm1 2.652(5)
C3 C4 1.392(7)
C3 Sm1 2.643(5)
C4 C5 1.399(7)
C4 Sm1 2.664(6)
C5 C6 1.400(8)
C5 Sm1 2.671(5)
C6 C7 1.409(8)
C6 Sm1 2.673(5)
C7 C8 1.383(8)
C7 Sm1 2.641(5)
C8 Sm1 2.595(7)
C9 P2 1.723(4)
C9 P1 1.741(4)
C9 Sm1 2.724(5)
C10 C15 1.378(6)
C10 C11 1.386(6)
C10 P1 1.806(4)
C11 C12 1.380(7)
C12 C13 1.370(7)
C36 C31 1.380(6)
C36 C35 1.387(6)
C13 C14 1.374(7)
C14 C15 1.382(6)
C16 C17 1.384(7)
C16 C21 1.391(6)
C16 P1 1.807(4)
C17 C18 1.379(7)
C18 C19 1.378(8)
C19 C20 1.368(9)
C20 C21 1.380(7)
C22 Si1 1.850(6)
C23 Si1 1.858(5)
C24 Si1 1.855(5)
C25 C30 1.376(7)
C25 C26 1.383(6)
C25 P2 1.815(4)
C26 C27 1.391(7)
C27 C28 1.360(8)
C28 C29 1.371(9)
C29 C30 1.367(7)
C31 C32 1.385(6)
C31 P2 1.823(4)
C32 C33 1.388(6)
C33 C34 1.372(7)
C34 C35 1.368(7)
C37 Si2 1.882(5)
C38 Si2 1.845(5)
C39 Si2 1.853(5)
N1 P1 1.591(4)
N1 Si1 1.726(4)
N1 Sm1 2.457(4)
N2 P2 1.599(4)
N2 Si2 1.700(4)
N2 Sm1 2.532(4)
P1 Sm1 3.1526(11)
P2 Sm1 3.1499(11)
